data_4121183
loop_
_publ_author_name
'Shigekazu Ito'
'Yasuhiro Ueta'
'Trang Thi Thu Ngo'
'Makoto Kobayashi'
'Daisuke Hashizume'
'Jun-ichi Nishida'
'Yoshiro Yamashita'
'Koichi Mikami'

_publ_section_title
;
 Direct Arylations for Study of the Air-Stable P-Heterocyclic Biradical:
 From Wide Electronic Tuning to Characterization of the Localized
 Radicalic Electrons
;
_journal_name_full 'Journal of the American Chemical Society'
_journal_page_first 17610
_journal_page_last 17616
_journal_paper_doi 10.1021/ja409625x
_journal_volume 135
_journal_year 2013
_chemical_formula_sum 'C53 H87 N5 P2'
_chemical_formula_weight 856.22
_chemical_name_systematic
; 
 ? 
;
_space_group_IT_number 14
_symmetry_cell_setting monoclinic
_symmetry_space_group_name_Hall '-P 2ybc'
_symmetry_space_group_name_H-M 'P 1 21/c 1'
_atom_sites_solution_hydrogens geom
_atom_sites_solution_primary direct
_atom_sites_solution_secondary difmap
_audit_creation_method SHELXL-97
_cell_angle_alpha 90.00
_cell_angle_beta 91.5161(10)
_cell_angle_gamma 90.00
_cell_formula_units_Z 4
_cell_length_a 9.5000(3)
_cell_length_b 26.4002(8)
_cell_length_c 20.6701(5)
_cell_measurement_temperature 123(2)
_cell_volume 5182.3(3)
_computing_structure_refinement 'SHELXL-97 (Sheldrick, 1997)'
_computing_structure_solution 'SHELXS-97 (Sheldrick, 1990)'
_diffrn_ambient_temperature 123(2)
_diffrn_measured_fraction_theta_full 0.979
_diffrn_measured_fraction_theta_max 0.979
_diffrn_radiation_monochromator graphite
_diffrn_radiation_source 'fine-focus sealed tube'
_diffrn_radiation_type MoK\a
_diffrn_radiation_wavelength 0.71075
_diffrn_reflns_av_R_equivalents 0.0566
_diffrn_reflns_av_sigmaI/netI 0.0518
_diffrn_reflns_limit_h_max 12
_diffrn_reflns_limit_h_min -12
_diffrn_reflns_limit_k_max 34
_diffrn_reflns_limit_k_min -34
_diffrn_reflns_limit_l_max 26
_diffrn_reflns_limit_l_min -24
_diffrn_reflns_number 46451
_diffrn_reflns_theta_full 27.48
_diffrn_reflns_theta_max 27.48
_diffrn_reflns_theta_min 3.04
_exptl_absorpt_coefficient_mu 0.122
_exptl_absorpt_correction_T_max 0.9927
_exptl_absorpt_correction_T_min 0.9725
_exptl_crystal_density_diffrn 1.097
_exptl_crystal_F_000 1880
_exptl_crystal_size_max 0.23
_exptl_crystal_size_mid 0.22
_exptl_crystal_size_min 0.06
_refine_diff_density_max 0.706
_refine_diff_density_min -0.525
_refine_diff_density_rms 0.058
_refine_ls_extinction_method none
_refine_ls_goodness_of_fit_ref 1.160
_refine_ls_hydrogen_treatment mixed
_refine_ls_matrix_type full
_refine_ls_number_parameters 877
_refine_ls_number_reflns 11637
_refine_ls_number_restraints 0
_refine_ls_restrained_S_all 1.160
_refine_ls_R_factor_all 0.0766
_refine_ls_R_factor_gt 0.0544
_refine_ls_shift/su_max 0.010
_refine_ls_shift/su_mean 0.001
_refine_ls_structure_factor_coef Fsqd
_refine_ls_weighting_details 'calc w=1/[\s^2^(Fo^2^)+(0.1000P)^2^+0.0000P] where P=(Fo^2^+2Fc^2^)/3'
_refine_ls_weighting_scheme calc
_refine_ls_wR_factor_gt 0.1507
_refine_ls_wR_factor_ref 0.1721
_reflns_number_gt 8863
_reflns_number_total 11637
_reflns_threshold_expression >2sigma(I)
_cod_data_source_file ja409625x_si_003.cif
_cod_data_source_block ueta1003
_cod_database_code 4121183

loop_
_symmetry_equiv_pos_as_xyz
'x, y, z'
'-x, y+1/2, -z+1/2'
'-x, -y, -z'
'x, -y-1/2, z-1/2'

loop_
_atom_site_label
_atom_site_type_symbol
_atom_site_fract_x
_atom_site_fract_y
_atom_site_fract_z
_atom_site_U_iso_or_equiv
_atom_site_adp_type
_atom_site_occupancy
_atom_site_symmetry_multiplicity
_atom_site_calc_flag
_atom_site_refinement_flags
_atom_site_disorder_assembly
_atom_site_disorder_group
P1 P 0.24030(8) 0.56995(2) 0.82183(2) 0.02291(16) Uani 0.9568(19) 1 d P A 1
P2 P 0.21822(5) 0.653001(17) 0.76997(2) 0.02172(16) Uani 0.9568(19) 1 d P A 1
N3 N -0.01907(17) 0.71051(6) 0.76326(7) 0.0266(3) Uani 1 1 d . A .
N2 N -0.14421(18) 0.72912(6) 0.66366(7) 0.0293(4) Uani 1 1 d . A .
N1 N 0.05857(17) 0.67528(6) 0.66377(7) 0.0264(3) Uani 1 1 d . A .
C22 C 0.25741(19) 0.67851(6) 0.95087(8) 0.0240(4) Uani 1 1 d . . .
C39 C -0.0481(2) 0.70117(7) 0.63363(8) 0.0267(4) Uani 1 1 d . . .
C26 C 0.06013(19) 0.61845(6) 0.95420(8) 0.0230(4) Uani 1 1 d . . .
C40 C 0.0645(2) 0.68181(7) 0.72756(8) 0.0259(4) Uani 1 1 d . . .
C2 C 0.3075(2) 0.55834(7) 0.68977(8) 0.0240(4) Uani 1 1 d . A .
C1 C 0.2600(2) 0.59048(7) 0.74362(8) 0.0246(4) Uani 1 1 d . . .
N4 N -0.05813(18) 0.69743(7) 0.56860(7) 0.0332(4) Uani 1 1 d . . .
C20 C 0.1854(2) 0.62821(7) 0.84921(8) 0.0248(4) Uani 1 1 d . . .
C41 C -0.1247(2) 0.73293(7) 0.72781(9) 0.0280(4) Uani 1 1 d . . .
C23 C 0.2554(2) 0.68040(7) 1.01820(9) 0.0274(4) Uani 1 1 d . . .
C25 C 0.0732(2) 0.62004(7) 1.02153(9) 0.0260(4) Uani 1 1 d . . .
N5 N -0.21760(19) 0.76113(6) 0.76120(8) 0.0351(4) Uani 1 1 d . A .
C3 C 0.44137(19) 0.56471(7) 0.66040(8) 0.0235(4) Uani 1 1 d . . .
C6 C 0.3009(2) 0.47253(7) 0.64789(9) 0.0284(4) Uani 1 1 d . A .
C21 C 0.1645(2) 0.64409(6) 0.91716(8) 0.0237(4) Uani 1 1 d . A .
C35 C -0.0715(2) 0.59024(7) 0.92551(8) 0.0264(4) Uani 1 1 d . . .
C24 C 0.1707(2) 0.64952(7) 1.05523(8) 0.0252(4) Uani 1 1 d . . .
C31 C 0.1863(2) 0.64738(8) 1.12928(9) 0.0333(5) Uani 1 1 d . . .
C9 C 0.4209(2) 0.65661(8) 0.62964(10) 0.0315(4) Uani 1 1 d . . .
C4 C 0.5026(2) 0.52261(7) 0.63205(9) 0.0271(4) Uani 1 1 d . A .
C50 C 0.3662(2) 0.52669(7) 0.86536(9) 0.0329(4) Uani 1 1 d . . .
C28 C 0.2831(3) 0.74958(8) 0.87028(11) 0.0364(5) Uani 1 1 d . . .
C7 C 0.2296(2) 0.51353(7) 0.67558(8) 0.0259(4) Uani 1 1 d . . .
C5 C 0.4381(2) 0.47496(7) 0.62857(8) 0.0267(4) Uani 1 1 d . . .
C8 C 0.5208(2) 0.61572(7) 0.65753(8) 0.0256(4) Uani 1 1 d . A .
C27 C 0.3629(2) 0.71381(7) 0.91726(9) 0.0298(4) Uani 1 1 d . . .
C16 C 0.0686(2) 0.50514(7) 0.68327(9) 0.0301(4) Uani 1 1 d . A .
C29 C 0.4783(2) 0.68269(8) 0.88526(10) 0.0323(4) Uani 1 1 d . . .
C12 C 0.5189(2) 0.42872(7) 0.60460(10) 0.0337(5) Uani 1 1 d . A .
C36 C -0.1899(2) 0.58793(9) 0.97515(10) 0.0362(5) Uani 1 1 d . . .
C48 C -0.1902(3) 0.77203(8) 0.82971(10) 0.0379(5) Uani 1 1 d . . .
C30 C 0.4443(3) 0.74861(9) 0.96594(11) 0.0411(5) Uani 1 1 d . . .
C17 C -0.0180(2) 0.55258(9) 0.69954(11) 0.0361(5) Uani 1 1 d . . .
C46 C -0.3443(3) 0.78275(9) 0.72914(12) 0.0420(5) Uani 1 1 d . . .
C10 C 0.5831(2) 0.63149(8) 0.72393(10) 0.0315(4) Uani 1 1 d . . .
C11 C 0.6450(2) 0.61373(8) 0.61162(10) 0.0323(4) Uani 1 1 d . . .
C37 C -0.0422(3) 0.53470(8) 0.90801(11) 0.0348(5) Uani 1 1 d . . .
C42 C -0.1762(2) 0.72012(8) 0.53161(10) 0.0351(5) Uani 1 1 d . . .
C38 C -0.1339(3) 0.61812(9) 0.86607(11) 0.0385(5) Uani 1 1 d . . .
C44 C 0.0501(3) 0.67177(10) 0.53172(10) 0.0418(5) Uani 1 1 d . . .
C51 C 0.3631(3) 0.53962(10) 0.93776(11) 0.0448(6) Uani 1 1 d . A .
C13 C 0.6024(3) 0.44139(9) 0.54387(11) 0.0407(5) Uani 1 1 d . . .
C18 C 0.0386(3) 0.46496(9) 0.73413(12) 0.0384(5) Uani 1 1 d . . .
C52 C 0.3205(3) 0.47141(8) 0.85454(12) 0.0436(5) Uani 1 1 d . A .
C32 C 0.2618(4) 0.69458(10) 1.15731(11) 0.0509(7) Uani 1 1 d . . .
C33 C 0.0419(3) 0.64521(12) 1.16046(11) 0.0507(7) Uani 1 1 d . . .
C14 C 0.6241(3) 0.41196(11) 0.65827(13) 0.0522(7) Uani 1 1 d . . .
C53 C 0.5133(3) 0.53448(9) 0.83910(11) 0.0448(5) Uani 1 1 d . A .
C43 C -0.1408(3) 0.77202(10) 0.50596(13) 0.0486(6) Uani 1 1 d . . .
C19 C 0.0093(3) 0.48643(10) 0.61731(12) 0.0433(6) Uani 1 1 d . . .
C49 C -0.0836(3) 0.81377(9) 0.84113(11) 0.0439(6) Uani 1 1 d . A .
C15 C 0.4205(3) 0.38501(10) 0.58723(15) 0.0536(7) Uani 1 1 d . . .
C34 C 0.2714(3) 0.60032(10) 1.14726(12) 0.0514(7) Uani 1 1 d . . .
C47 C -0.3290(3) 0.83721(11) 0.70922(17) 0.0603(8) Uani 1 1 d . A .
C45 C 0.0106(4) 0.61777(12) 0.51565(15) 0.0622(8) Uani 1 1 d . . .
P3 P 0.0814(19) 0.6103(7) 0.7643(8) 0.058(5) Uiso 0.0432(19) 1 d P A 2
P4 P 0.304(2) 0.5817(6) 0.8231(7) 0.035(4) Uiso 0.0432(19) 1 d P A 2
H2 H 0.249(2) 0.4411(9) 0.6417(10) 0.035(6) Uiso 1 1 d . . .
H9 H 0.722(3) 0.5933(9) 0.6300(11) 0.042(6) Uiso 1 1 d . . .
H3 H 0.340(3) 0.6605(10) 0.6542(12) 0.047(7) Uiso 1 1 d . . .
H10 H 0.684(3) 0.6481(10) 0.6101(11) 0.047(7) Uiso 1 1 d . . .
H4 H 0.471(3) 0.6903(11) 0.6295(12) 0.055(7) Uiso 1 1 d . . .
H6 H 0.631(3) 0.6632(10) 0.7217(11) 0.044(6) Uiso 1 1 d . . .
H1 H 0.598(3) 0.5244(9) 0.6137(11) 0.041(6) Uiso 1 1 d . . .
H7 H 0.510(3) 0.6363(9) 0.7573(11) 0.038(6) Uiso 1 1 d . . .
H5 H 0.392(3) 0.6481(9) 0.5839(13) 0.047(7) Uiso 1 1 d . . .
H11 H 0.618(2) 0.6045(9) 0.5688(12) 0.040(6) Uiso 1 1 d . . .
H8 H 0.654(3) 0.6067(9) 0.7391(11) 0.041(6) Uiso 1 1 d . . .
H21 H 0.003(3) 0.5819(10) 0.6715(12) 0.047(7) Uiso 1 1 d . . .
H56 H -0.159(3) 0.6509(10) 0.8759(11) 0.044(7) Uiso 1 1 d . . .
H31 H 0.009(2) 0.6005(8) 1.0478(10) 0.029(5) Uiso 1 1 d . . .
H64 H 0.070(2) 0.6917(9) 0.4914(11) 0.039(6) Uiso 1 1 d . . .
H12 H 0.677(2) 0.4670(8) 0.5514(9) 0.026(5) Uiso 1 1 d . . .
H24 H 0.059(2) 0.4778(9) 0.7782(11) 0.037(6) Uiso 1 1 d . . .
H32 H 0.206(3) 0.7324(9) 0.8425(11) 0.039(6) Uiso 1 1 d . . .
H27 H 0.042(2) 0.4499(10) 0.6123(11) 0.041(6) Uiso 1 1 d . . .
H35 H 0.440(3) 0.6551(10) 0.8538(13) 0.058(8) Uiso 1 1 d . . .
H22 H -0.007(2) 0.5646(8) 0.7462(11) 0.036(6) Uiso 1 1 d . . .
H38 H 0.379(2) 0.7723(9) 0.9852(10) 0.034(6) Uiso 1 1 d . . .
H44 H 0.002(3) 0.6126(12) 1.1471(14) 0.068(9) Uiso 1 1 d . . .
H74 H -0.155(2) 0.7393(9) 0.8524(11) 0.038(6) Uiso 1 1 d . . .
H23 H -0.118(3) 0.5409(9) 0.6966(11) 0.041(6) Uiso 1 1 d . . .
H50 H -0.208(3) 0.6205(10) 0.9901(11) 0.042(6) Uiso 1 1 d . . .
H57 H -0.226(3) 0.5985(9) 0.8486(11) 0.041(6) Uiso 1 1 d . . .
H33 H 0.230(3) 0.7734(10) 0.8946(13) 0.052(7) Uiso 1 1 d . . .
H47 H 0.368(3) 0.6062(10) 1.1280(12) 0.050(7) Uiso 1 1 d . . .
H51 H -0.168(3) 0.5638(10) 1.0118(12) 0.052(7) Uiso 1 1 d . . .
H79 H 0.425(3) 0.5129(10) 0.9646(12) 0.054(7) Uiso 1 1 d . . .
H18 H 0.372(3) 0.3733(10) 0.6292(12) 0.047(7) Uiso 1 1 d . . .
H58 H -0.069(3) 0.6219(9) 0.8274(12) 0.046(7) Uiso 1 1 d . . .
H30 H 0.322(2) 0.7044(9) 1.0418(10) 0.036(6) Uiso 1 1 d . . .
H76 H -0.119(3) 0.8465(11) 0.8195(13) 0.060(8) Uiso 1 1 d . . .
H69 H -0.431(3) 0.7827(9) 0.7601(11) 0.039(6) Uiso 1 1 d . . .
H53 H 0.023(3) 0.5295(10) 0.8732(13) 0.055(7) Uiso 1 1 d . . .
H75 H -0.280(3) 0.7824(10) 0.8473(12) 0.054(7) Uiso 1 1 d . . .
H39 H 0.504(3) 0.7733(11) 0.9413(13) 0.059(8) Uiso 1 1 d . . .
H77 H -0.063(3) 0.8191(12) 0.8914(15) 0.076(9) Uiso 1 1 d . . .
H13 H 0.531(3) 0.4550(11) 0.5088(13) 0.063(8) Uiso 1 1 d . . .
H36 H 0.534(3) 0.6667(9) 0.9177(12) 0.044(6) Uiso 1 1 d . . .
H28 H -0.095(3) 0.4872(11) 0.6212(13) 0.060(8) Uiso 1 1 d . . .
H59 H -0.202(3) 0.6978(9) 0.4946(11) 0.044(6) Uiso 1 1 d . . .
H14 H 0.648(3) 0.4084(11) 0.5308(12) 0.061(8) Uiso 1 1 d . . .
H54 H -0.130(3) 0.5151(11) 0.8953(13) 0.061(8) Uiso 1 1 d . . .
H19 H 0.339(3) 0.3993(12) 0.5543(14) 0.068(9) Uiso 1 1 d . . .
H61 H -0.132(3) 0.7982(10) 0.5446(12) 0.054(7) Uiso 1 1 d . . .
H60 H -0.267(3) 0.7239(10) 0.5587(13) 0.056(8) Uiso 1 1 d . . .
H52 H -0.278(2) 0.5751(9) 0.9515(10) 0.036(6) Uiso 1 1 d . . .
H65 H 0.135(3) 0.6732(10) 0.5562(13) 0.053(7) Uiso 1 1 d . . .
H55 H -0.001(3) 0.5161(11) 0.9496(13) 0.059(8) Uiso 1 1 d . . .
H40 H 0.504(2) 0.7295(9) 0.9989(11) 0.040(6) Uiso 1 1 d . . .
H48 H 0.229(3) 0.5681(12) 1.1309(13) 0.063(8) Uiso 1 1 d . . .
H70 H -0.369(3) 0.7612(11) 0.6898(14) 0.060(8) Uiso 1 1 d . . .
H49 H 0.281(3) 0.5959(11) 1.1933(15) 0.067(8) Uiso 1 1 d . . .
H25 H 0.092(3) 0.4347(11) 0.7266(12) 0.053(7) Uiso 1 1 d . . .
H45 H 0.053(3) 0.6442(11) 1.2060(15) 0.065(8) Uiso 1 1 d . . .
H41 H 0.210(3) 0.7242(12) 1.1461(13) 0.057(8) Uiso 1 1 d . . .
H80 H 0.398(3) 0.5758(10) 0.9460(11) 0.049(7) Uiso 1 1 d . . .
H78 H 0.014(3) 0.8052(10) 0.8236(12) 0.053(7) Uiso 1 1 d . . .
H42 H 0.372(4) 0.7000(15) 1.1401(18) 0.108(13) Uiso 1 1 d . . .
H62 H -0.230(3) 0.7850(11) 0.4789(13) 0.062(8) Uiso 1 1 d . . .
H66 H 0.087(3) 0.6036(11) 0.4865(14) 0.070(9) Uiso 1 1 d . . .
H71 H -0.428(3) 0.8449(11) 0.6801(14) 0.073(9) Uiso 1 1 d . . .
H46 H -0.029(3) 0.6758(13) 1.1453(15) 0.083(10) Uiso 1 1 d . . .
H34 H 0.348(3) 0.7672(11) 0.8400(14) 0.069(9) Uiso 1 1 d . . .
H37 H 0.534(3) 0.7040(10) 0.8587(12) 0.048(7) Uiso 1 1 d . . .
H26 H -0.064(3) 0.4581(9) 0.7357(10) 0.038(6) Uiso 1 1 d . . .
H15 H 0.683(3) 0.3858(12) 0.6449(13) 0.062(8) Uiso 1 1 d . . .
H16 H 0.573(3) 0.4046(12) 0.6965(16) 0.074(10) Uiso 1 1 d . . .
H29 H 0.035(3) 0.5093(11) 0.5816(14) 0.062(8) Uiso 1 1 d . . .
H20 H 0.474(4) 0.3596(13) 0.5725(15) 0.076(10) Uiso 1 1 d . . .
H43 H 0.260(3) 0.6932(10) 1.2058(14) 0.060(8) Uiso 1 1 d . . .
H67 H -0.079(4) 0.6158(15) 0.4919(18) 0.103(13) Uiso 1 1 d . . .
H81 H 0.262(3) 0.5350(10) 0.9586(13) 0.061(8) Uiso 1 1 d . . .
H17 H 0.695(3) 0.4403(11) 0.6719(12) 0.059(8) Uiso 1 1 d . . .
H68 H 0.017(4) 0.5987(13) 0.5571(17) 0.087(10) Uiso 1 1 d . . .
H63 H -0.048(3) 0.7689(10) 0.4756(13) 0.060(8) Uiso 1 1 d . . .
H72 H -0.250(4) 0.8376(14) 0.6688(18) 0.103(12) Uiso 1 1 d . . .
H73 H -0.296(4) 0.8609(13) 0.7475(16) 0.083(10) Uiso 1 1 d . . .
H83 H 0.3274 0.4631 0.8035 0.055 Uiso 1 1 d . . .
H84 H 0.2167 0.4661 0.8739 0.052 Uiso 1 1 d . . .
H85 H 0.5792 0.5091 0.8546 0.061 Uiso 1 1 d . . .
H86 H 0.5479 0.5719 0.8485 0.052 Uiso 1 1 d . . .
H87 H 0.5201 0.5269 0.7894 0.055 Uiso 1 1 d . . .
H82 H 0.391(3) 0.4461(10) 0.8855(12) 0.050 Uiso 1 1 d . . .

loop_
_atom_site_aniso_label
_atom_site_aniso_U_11
_atom_site_aniso_U_22
_atom_site_aniso_U_33
_atom_site_aniso_U_23
_atom_site_aniso_U_13
_atom_site_aniso_U_12
P1 0.0297(4) 0.0168(3) 0.0222(3) 0.00120(17) -0.0005(2) 0.0022(2)
P2 0.0264(3) 0.0190(3) 0.0196(3) -0.00004(16) -0.00146(18) 0.00164(18)
N3 0.0333(9) 0.0210(8) 0.0256(8) 0.0023(6) 0.0009(6) 0.0054(6)
N2 0.0341(9) 0.0240(8) 0.0297(8) 0.0019(6) -0.0033(7) 0.0033(7)
N1 0.0322(9) 0.0252(8) 0.0217(7) 0.0025(6) -0.0006(6) 0.0025(7)
C22 0.0261(10) 0.0183(9) 0.0275(9) -0.0003(6) 0.0005(7) 0.0013(7)
C39 0.0323(11) 0.0214(9) 0.0263(9) 0.0027(7) -0.0032(7) -0.0007(7)
C26 0.0258(10) 0.0177(8) 0.0254(9) 0.0002(6) 0.0004(7) 0.0006(7)
C40 0.0322(10) 0.0194(9) 0.0259(9) 0.0035(7) -0.0007(7) -0.0009(7)
C2 0.0291(10) 0.0206(9) 0.0221(8) 0.0009(6) -0.0018(7) 0.0019(7)
C1 0.0305(10) 0.0188(9) 0.0245(9) 0.0031(6) -0.0006(7) -0.0009(7)
N4 0.0366(10) 0.0367(10) 0.0260(8) 0.0030(7) -0.0044(7) 0.0045(7)
C20 0.0318(10) 0.0176(8) 0.0250(9) 0.0011(6) -0.0010(7) -0.0012(7)
C41 0.0337(11) 0.0183(9) 0.0320(10) 0.0019(7) -0.0002(8) -0.0001(7)
C23 0.0305(11) 0.0239(9) 0.0275(9) -0.0014(7) -0.0021(8) -0.0012(8)
C25 0.0297(10) 0.0229(9) 0.0254(9) 0.0018(7) 0.0015(7) -0.0008(8)
N5 0.0397(10) 0.0280(9) 0.0377(9) -0.0010(7) 0.0010(7) 0.0109(7)
C3 0.0253(10) 0.0238(9) 0.0211(8) -0.0005(6) -0.0020(7) -0.0015(7)
C6 0.0330(11) 0.0221(9) 0.0301(9) -0.0028(7) -0.0009(8) -0.0046(8)
C21 0.0292(10) 0.0186(8) 0.0233(9) 0.0005(6) -0.0012(7) 0.0025(7)
C35 0.0294(10) 0.0253(9) 0.0244(9) 0.0021(7) -0.0003(7) -0.0050(7)
C24 0.0309(10) 0.0230(9) 0.0217(9) -0.0005(6) -0.0002(7) 0.0036(7)
C31 0.0449(13) 0.0317(11) 0.0230(9) -0.0008(7) -0.0034(8) -0.0021(9)
C9 0.0356(12) 0.0245(10) 0.0345(11) 0.0049(8) 0.0007(9) 0.0001(8)
C4 0.0322(11) 0.0249(10) 0.0243(9) -0.0020(7) 0.0005(8) 0.0003(8)
C50 0.0363(12) 0.0252(10) 0.0370(11) 0.0041(8) -0.0060(8) 0.0009(8)
C28 0.0511(14) 0.0232(10) 0.0351(11) 0.0029(8) 0.0048(10) -0.0020(9)
C7 0.0292(10) 0.0229(9) 0.0256(9) 0.0023(7) -0.0022(7) -0.0016(7)
C5 0.0318(11) 0.0236(9) 0.0247(9) -0.0031(7) -0.0015(7) 0.0014(8)
C8 0.0283(10) 0.0222(9) 0.0264(9) -0.0004(7) 0.0014(7) -0.0038(7)
C27 0.0337(11) 0.0231(9) 0.0327(10) -0.0023(7) 0.0037(8) -0.0064(8)
C16 0.0255(10) 0.0284(10) 0.0362(10) -0.0016(8) 0.0005(8) -0.0031(8)
C29 0.0312(11) 0.0327(11) 0.0331(10) -0.0009(8) 0.0023(9) -0.0064(9)
C12 0.0399(12) 0.0236(10) 0.0377(11) -0.0043(7) 0.0005(9) 0.0029(8)
C36 0.0336(12) 0.0388(13) 0.0363(11) -0.0052(9) 0.0044(9) -0.0089(9)
C48 0.0502(14) 0.0299(11) 0.0341(11) 0.0000(8) 0.0110(9) 0.0121(10)
C30 0.0515(15) 0.0336(12) 0.0382(12) -0.0078(9) 0.0013(10) -0.0161(11)
C17 0.0302(12) 0.0329(11) 0.0449(12) -0.0011(9) -0.0029(9) -0.0002(9)
C46 0.0416(14) 0.0327(12) 0.0516(13) -0.0007(10) -0.0012(11) 0.0082(10)
C10 0.0323(12) 0.0303(11) 0.0317(10) -0.0036(8) -0.0026(9) -0.0085(9)
C11 0.0337(12) 0.0295(11) 0.0339(11) 0.0024(8) 0.0042(8) -0.0053(9)
C37 0.0415(13) 0.0260(10) 0.0368(11) -0.0041(8) 0.0020(10) -0.0076(9)
C42 0.0386(13) 0.0322(11) 0.0340(11) 0.0055(8) -0.0098(9) -0.0023(9)
C38 0.0372(13) 0.0357(12) 0.0420(12) 0.0092(9) -0.0122(10) -0.0077(10)
C44 0.0397(13) 0.0611(15) 0.0244(10) 0.0006(10) -0.0029(9) 0.0082(11)
C51 0.0566(16) 0.0392(13) 0.0379(12) 0.0043(9) -0.0113(11) 0.0097(11)
C13 0.0472(14) 0.0353(12) 0.0400(12) -0.0116(9) 0.0096(10) 0.0024(11)
C18 0.0336(13) 0.0314(12) 0.0505(14) 0.0027(9) 0.0077(10) -0.0038(9)
C52 0.0497(14) 0.0263(11) 0.0543(13) 0.0039(9) -0.0061(11) 0.0019(10)
C32 0.083(2) 0.0426(14) 0.0268(12) -0.0070(9) -0.0070(11) -0.0108(13)
C33 0.0621(18) 0.0660(18) 0.0242(11) -0.0011(10) 0.0062(10) -0.0075(14)
C14 0.0605(18) 0.0451(15) 0.0508(15) 0.0031(11) -0.0021(13) 0.0241(14)
C53 0.0378(13) 0.0440(13) 0.0525(13) 0.0101(10) -0.0012(10) 0.0046(10)
C43 0.0569(17) 0.0394(13) 0.0486(14) 0.0128(10) -0.0133(12) -0.0092(11)
C19 0.0361(14) 0.0453(14) 0.0480(14) -0.0114(11) -0.0076(10) -0.0054(11)
C49 0.0595(17) 0.0377(13) 0.0344(12) -0.0033(9) -0.0010(10) 0.0055(11)
C15 0.0588(18) 0.0274(12) 0.0755(18) -0.0192(12) 0.0194(15) -0.0036(12)
C34 0.072(2) 0.0460(15) 0.0349(13) 0.0033(10) -0.0179(12) 0.0105(13)
C47 0.0528(17) 0.0422(15) 0.085(2) 0.0190(14) -0.0163(15) 0.0023(12)
C45 0.081(2) 0.0557(18) 0.0503(16) -0.0058(13) 0.0110(15) 0.0228(16)

loop_
_atom_type_symbol
_atom_type_description
_atom_type_scat_dispersion_real
_atom_type_scat_dispersion_imag
_atom_type_scat_source
C C 0.0033 0.0016 'International Tables Vol C Tables 4.2.6.8 and 6.1.1.4'
H H 0.0000 0.0000 'International Tables Vol C Tables 4.2.6.8 and 6.1.1.4'
N N 0.0061 0.0033 'International Tables Vol C Tables 4.2.6.8 and 6.1.1.4'
P P 0.1023 0.0942 'International Tables Vol C Tables 4.2.6.8 and 6.1.1.4'

loop_
_geom_angle_atom_site_label_1
_geom_angle_atom_site_label_2
_geom_angle_atom_site_label_3
_geom_angle
C1 P1 C20 93.94(9)
C1 P1 C50 124.16(10)
C20 P1 C50 125.65(9)
C1 P2 C20 89.24(8)
C1 P2 C40 114.53(8)
C20 P2 C40 115.33(9)
C40 N3 C41 112.94(15)
C41 N2 C39 115.00(16)
C40 N1 C39 113.60(16)
C23 C22 C21 118.90(17)
C23 C22 C27 116.97(16)
C21 C22 C27 124.13(15)
N2 C39 N4 118.13(16)
N2 C39 N1 125.01(16)
N4 C39 N1 116.86(17)
C25 C26 C21 118.20(16)
C25 C26 C35 116.33(16)
C21 C26 C35 125.43(15)
N1 C40 N3 127.76(17)
N1 C40 P2 115.42(14)
N3 C40 P2 116.47(13)
N1 C40 P3 104.5(5)
N3 C40 P3 111.2(5)
P2 C40 P3 52.3(5)
C7 C2 C3 118.22(16)
C7 C2 C1 117.71(17)
C3 C2 C1 122.87(16)
C2 C1 P4 125.3(5)
C2 C1 P1 124.71(13)
P4 C1 P1 22.8(7)
C2 C1 P2 146.51(13)
P4 C1 P2 83.2(5)
P1 C1 P2 88.52(8)
C2 C1 P3 129.8(5)
P4 C1 P3 90.9(8)
P1 C1 P3 75.3(5)
P2 C1 P3 56.7(6)
C39 N4 C44 121.43(16)
C39 N4 C42 121.46(18)
C44 N4 C42 117.09(16)
C21 C20 P1 127.70(13)
C21 C20 P4 126.1(5)
P1 C20 P4 22.4(6)
C21 C20 P2 142.16(13)
P1 C20 P2 87.96(8)
P4 C20 P2 81.2(5)
C21 C20 P3 143.5(5)
P1 C20 P3 69.9(5)
P4 C20 P3 82.7(7)
P2 C20 P3 52.8(5)
N2 C41 N5 118.07(17)
N2 C41 N3 125.54(17)
N5 C41 N3 116.39(16)
C24 C23 C22 123.57(17)
C24 C25 C26 124.08(18)
C41 N5 C48 119.94(17)
C41 N5 C46 121.21(17)
C48 N5 C46 118.82(18)
C4 C3 C2 118.04(16)
C4 C3 C8 118.04(17)
C2 C3 C8 123.91(16)
C5 C6 C7 123.55(17)
C22 C21 C26 117.62(15)
C22 C21 C20 122.88(17)
C26 C21 C20 118.82(16)
C37 C35 C38 109.69(17)
C37 C35 C36 104.96(17)
C38 C35 C36 106.10(18)
C37 C35 C26 113.39(16)
C38 C35 C26 111.34(15)
C36 C35 C26 110.93(15)
C25 C24 C23 116.24(16)
C25 C24 C31 121.83(17)
C23 C24 C31 121.92(17)
C34 C31 C33 110.0(2)
C34 C31 C24 108.08(17)
C33 C31 C24 110.89(18)
C34 C31 C32 109.2(2)
C33 C31 C32 106.5(2)
C24 C31 C32 112.12(17)
C3 C4 C5 123.54(19)
C53 C50 C51 110.96(19)
C53 C50 C52 109.49(19)
C51 C50 C52 109.88(18)
C53 C50 P4 90.7(7)
C51 C50 P4 106.3(5)
C52 C50 P4 127.7(6)
C53 C50 P1 109.08(14)
C51 C50 P1 107.77(15)
C52 C50 P1 109.63(14)
P4 C50 P1 21.2(7)
C6 C7 C2 118.08(17)
C6 C7 C16 114.64(16)
C2 C7 C16 127.17(17)
C6 C5 C4 116.34(17)
C6 C5 C12 122.95(17)
C4 C5 C12 120.71(18)
C11 C8 C10 106.09(16)
C11 C8 C9 105.60(16)
C10 C8 C9 111.31(16)
C11 C8 C3 112.21(15)
C10 C8 C3 112.23(15)
C9 C8 C3 109.18(15)
C29 C27 C28 113.71(17)
C29 C27 C22 110.49(16)
C28 C27 C22 109.82(17)
C29 C27 C30 104.28(18)
C28 C27 C30 105.90(17)
C22 C27 C30 112.51(16)
C18 C16 C17 107.72(18)
C18 C16 C19 108.40(18)
C17 C16 C19 105.58(17)
C18 C16 C7 111.79(16)
C17 C16 C7 115.99(16)
C19 C16 C7 106.97(17)
C15 C12 C5 111.75(19)
C15 C12 C14 109.6(2)
C5 C12 C14 108.51(17)
C15 C12 C13 107.41(19)
C5 C12 C13 111.36(17)
C14 C12 C13 108.1(2)
N5 C48 C49 113.36(19)
N5 C46 C47 114.2(2)
N4 C42 C43 112.27(19)
N4 C44 C45 112.2(2)
C1 P3 C40 103.9(9)
C1 P3 C20 80.7(7)
C40 P3 C20 97.9(8)
C1 P4 C20 93.4(7)
C1 P4 C50 130.7(9)
C20 P4 C50 128.7(9)

loop_
_geom_bond_atom_site_label_1
_geom_bond_atom_site_label_2
_geom_bond_distance
P1 C1 1.7198(18)
P1 C20 1.7247(18)
P1 C50 1.867(2)
P2 C1 1.7861(18)
P2 C20 1.7987(18)
P2 C40 1.8475(19)
N3 C40 1.334(2)
N3 C41 1.362(2)
N2 C41 1.338(2)
N2 C39 1.339(3)
N1 C40 1.329(2)
N1 C39 1.360(2)
C22 C23 1.393(3)
C22 C21 1.434(2)
C22 C27 1.547(3)
C39 N4 1.349(2)
C26 C25 1.395(2)
C26 C21 1.438(3)
C26 C35 1.559(2)
C40 P3 2.040(18)
C2 C7 1.422(3)
C2 C3 1.434(3)
C2 C1 1.479(2)
C1 P4 1.700(14)
C1 P3 1.837(19)
N4 C44 1.462(3)
N4 C42 1.468(2)
C20 C21 1.484(2)
C20 P4 1.758(16)
C20 P3 2.046(17)
C41 N5 1.357(3)
C23 C24 1.390(3)
C25 C24 1.383(3)
N5 C48 1.462(3)
N5 C46 1.473(3)
C3 C4 1.391(3)
C3 C8 1.546(2)
C6 C5 1.375(3)
C6 C7 1.407(3)
C35 C37 1.537(3)
C35 C38 1.538(3)
C35 C36 1.544(3)
C24 C31 1.535(2)
C31 C34 1.523(3)
C31 C33 1.532(4)
C31 C32 1.543(3)
C9 C8 1.539(3)
C4 C5 1.400(3)
C50 C53 1.526(3)
C50 C51 1.536(3)
C50 C52 1.537(3)
C50 P4 1.788(15)
C28 C27 1.540(3)
C7 C16 1.558(3)
C5 C12 1.531(3)
C8 C11 1.534(3)
C8 C10 1.538(2)
C27 C29 1.534(3)
C27 C30 1.554(3)
C16 C18 1.526(3)
C16 C17 1.540(3)
C16 C19 1.543(3)
C12 C15 1.523(3)
C12 C14 1.539(3)
C12 C13 1.539(3)
C48 C49 1.511(4)
C46 C47 1.504(4)
C42 C43 1.510(3)
C44 C45 1.509(4)

loop_
_geom_torsion_atom_site_label_1
_geom_torsion_atom_site_label_2
_geom_torsion_atom_site_label_3
_geom_torsion_atom_site_label_4
_geom_torsion
C41 N2 C39 N4 -177.35(17)
C41 N2 C39 N1 3.8(3)
C40 N1 C39 N2 -2.9(3)
C40 N1 C39 N4 178.22(17)
C39 N1 C40 N3 -0.9(3)
C39 N1 C40 P2 -173.84(13)
C39 N1 C40 P3 131.4(6)
C41 N3 C40 N1 3.2(3)
C41 N3 C40 P2 176.09(13)
C41 N3 C40 P3 -126.6(5)
C1 P2 C40 N1 -43.44(17)
C20 P2 C40 N1 -144.97(14)
C1 P2 C40 N3 142.81(14)
C20 P2 C40 N3 41.28(17)
C1 P2 C40 P3 45.6(6)
C20 P2 C40 P3 -55.9(6)
C7 C2 C1 P4 84.4(9)
C3 C2 C1 P4 -82.9(9)
C7 C2 C1 P1 56.5(2)
C3 C2 C1 P1 -110.84(19)
C7 C2 C1 P2 -131.8(2)
C3 C2 C1 P2 60.9(3)
C7 C2 C1 P3 -43.7(8)
C3 C2 C1 P3 149.0(7)
C20 P1 C1 C2 -179.97(17)
C50 P1 C1 C2 41.2(2)
C20 P1 C1 P4 80.4(13)
C50 P1 C1 P4 -58.4(13)
C20 P1 C1 P2 4.56(9)
C50 P1 C1 P2 -134.27(10)
C20 P1 C1 P3 -51.4(6)
C50 P1 C1 P3 169.8(6)
C20 P2 C1 C2 -177.6(3)
C40 P2 C1 C2 64.7(3)
C20 P2 C1 P4 -26.6(7)
C40 P2 C1 P4 -144.3(7)
C20 P2 C1 P1 -4.36(9)
C40 P2 C1 P1 -122.02(9)
C20 P2 C1 P3 69.0(6)
C40 P2 C1 P3 -48.6(6)
N2 C39 N4 C44 173.99(19)
N1 C39 N4 C44 -7.1(3)
N2 C39 N4 C42 -4.3(3)
N1 C39 N4 C42 174.62(17)
C1 P1 C20 C21 -170.77(18)
C50 P1 C20 C21 -32.9(2)
C1 P1 C20 P4 -76.2(12)
C50 P1 C20 P4 61.7(12)
C1 P1 C20 P2 -4.53(9)
C50 P1 C20 P2 133.38(10)
C1 P1 C20 P3 46.3(6)
C50 P1 C20 P3 -175.8(6)
C1 P2 C20 C21 166.5(2)
C40 P2 C20 C21 -76.6(2)
C1 P2 C20 P1 4.35(9)
C40 P2 C20 P1 121.29(9)
C1 P2 C20 P4 25.8(7)
C40 P2 C20 P4 142.7(7)
C1 P2 C20 P3 -61.7(6)
C40 P2 C20 P3 55.2(6)
C39 N2 C41 N5 179.40(17)
C39 N2 C41 N3 -1.0(3)
C40 N3 C41 N2 -2.1(3)
C40 N3 C41 N5 177.41(17)
C21 C22 C23 C24 2.0(3)
C27 C22 C23 C24 -177.24(17)
C21 C26 C25 C24 7.8(3)
C35 C26 C25 C24 -169.99(17)
N2 C41 N5 C48 -171.74(18)
N3 C41 N5 C48 8.7(3)
N2 C41 N5 C46 6.0(3)
N3 C41 N5 C46 -173.55(18)
C7 C2 C3 C4 -14.5(2)
C1 C2 C3 C4 152.77(16)
C7 C2 C3 C8 164.65(15)
C1 C2 C3 C8 -28.1(3)
C23 C22 C21 C26 8.5(3)
C27 C22 C21 C26 -172.28(16)
C23 C22 C21 C20 -161.91(17)
C27 C22 C21 C20 17.3(3)
C25 C26 C21 C22 -13.1(2)
C35 C26 C21 C22 164.47(16)
C25 C26 C21 C20 157.73(17)
C35 C26 C21 C20 -24.7(3)
P1 C20 C21 C22 107.9(2)
P4 C20 C21 C22 79.9(8)
P2 C20 C21 C22 -49.3(3)
P3 C20 C21 C22 -143.8(9)
P1 C20 C21 C26 -62.4(2)
P4 C20 C21 C26 -90.4(8)
P2 C20 C21 C26 140.4(2)
P3 C20 C21 C26 45.8(9)
C25 C26 C35 C37 -95.3(2)
C21 C26 C35 C37 87.1(2)
C25 C26 C35 C38 140.46(19)
C21 C26 C35 C38 -37.2(3)
C25 C26 C35 C36 22.5(2)
C21 C26 C35 C36 -155.09(18)
C26 C25 C24 C23 2.5(3)
C26 C25 C24 C31 -176.26(18)
C22 C23 C24 C25 -7.6(3)
C22 C23 C24 C31 171.17(18)
C25 C24 C31 C34 78.9(3)
C23 C24 C31 C34 -99.8(2)
C25 C24 C31 C33 -41.8(3)
C23 C24 C31 C33 139.5(2)
C25 C24 C31 C32 -160.7(2)
C23 C24 C31 C32 20.6(3)
C2 C3 C4 C5 2.4(3)
C8 C3 C4 C5 -176.72(16)
C1 P1 C50 C53 29.06(19)
C20 P1 C50 C53 -97.02(17)
C1 P1 C50 C51 149.62(16)
C20 P1 C50 C51 23.5(2)
C1 P1 C50 C52 -90.82(18)
C20 P1 C50 C52 143.10(15)
C1 P1 C50 P4 60.3(13)
C20 P1 C50 P4 -65.8(13)
C5 C6 C7 C2 -6.0(3)
C5 C6 C7 C16 170.41(16)
C3 C2 C7 C6 16.1(2)
C1 C2 C7 C6 -151.77(16)
C3 C2 C7 C16 -159.74(16)
C1 C2 C7 C16 32.4(2)
C7 C6 C5 C4 -5.9(3)
C7 C6 C5 C12 173.91(17)
C3 C4 C5 C6 7.7(3)
C3 C4 C5 C12 -172.10(17)
C4 C3 C8 C11 10.9(2)
C2 C3 C8 C11 -168.24(16)
C4 C3 C8 C10 -108.50(19)
C2 C3 C8 C10 72.4(2)
C4 C3 C8 C9 127.59(18)
C2 C3 C8 C9 -51.5(2)
C23 C22 C27 C29 112.55(19)
C21 C22 C27 C29 -66.6(2)
C23 C22 C27 C28 -121.23(18)
C21 C22 C27 C28 59.6(2)
C23 C22 C27 C30 -3.5(3)
C21 C22 C27 C30 177.27(19)
C6 C7 C16 C18 68.5(2)
C2 C7 C16 C18 -115.5(2)
C6 C7 C16 C17 -167.44(17)
C2 C7 C16 C17 8.6(3)
C6 C7 C16 C19 -50.0(2)
C2 C7 C16 C19 126.0(2)
C6 C5 C12 C15 15.8(3)
C4 C5 C12 C15 -164.4(2)
C6 C5 C12 C14 -105.1(2)
C4 C5 C12 C14 74.7(2)
C6 C5 C12 C13 136.0(2)
C4 C5 C12 C13 -44.2(2)
C41 N5 C48 C49 78.4(2)
C46 N5 C48 C49 -99.5(2)
C41 N5 C46 C47 -97.7(3)
C48 N5 C46 C47 80.1(3)
C39 N4 C42 C43 95.5(3)
C44 N4 C42 C43 -82.9(3)
C39 N4 C44 C45 97.4(2)
C42 N4 C44 C45 -84.2(3)
C2 C1 P3 C40 -99.2(8)
P4 C1 P3 C40 120.8(9)
P1 C1 P3 C40 137.6(7)
P2 C1 P3 C40 39.6(4)
C2 C1 P3 C20 165.0(2)
P4 C1 P3 C20 24.9(8)
P1 C1 P3 C20 41.7(3)
P2 C1 P3 C20 -56.3(4)
N1 C40 P3 C1 70.5(7)
N3 C40 P3 C1 -148.3(5)
P2 C40 P3 C1 -40.6(5)
N1 C40 P3 C20 152.8(5)
N3 C40 P3 C20 -66.1(7)
P2 C40 P3 C20 41.7(4)
C21 C20 P3 C1 -170.0(3)
P1 C20 P3 C1 -43.2(4)
P4 C20 P3 C1 -24.3(8)
P2 C20 P3 C1 60.2(5)
C21 C20 P3 C40 87.1(10)
P1 C20 P3 C40 -146.1(8)
P4 C20 P3 C40 -127.2(9)
P2 C20 P3 C40 -42.7(4)
C2 C1 P4 C20 -171.8(3)
P1 C1 P4 C20 -75.2(13)
P2 C1 P4 C20 27.3(6)
P3 C1 P4 C20 -29.0(9)
C2 C1 P4 C50 -21(2)
P1 C1 P4 C50 76.0(17)
P2 C1 P4 C50 178.5(15)
P3 C1 P4 C50 122.2(16)
C21 C20 P4 C1 -178.5(3)
P1 C20 P4 C1 79.0(12)
P2 C20 P4 C1 -27.3(6)
P3 C20 P4 C1 26.0(8)
C21 C20 P4 C50 29.4(18)
P1 C20 P4 C50 -73.1(16)
P2 C20 P4 C50 -179.4(14)
P3 C20 P4 C50 -126.1(15)
C53 C50 P4 C1 77.2(15)
C51 C50 P4 C1 -170.7(13)
C52 C50 P4 C1 -38.4(19)
P1 C50 P4 C1 -73.5(17)
C53 C50 P4 C20 -140.8(13)
C51 C50 P4 C20 -28.7(15)
C52 C50 P4 C20 103.6(12)
P1 C50 P4 C20 68.5(16)
